data_7115269
loop_
_publ_author_name
'Masashi Shibata'
'Kazunari Nakajima'
'Yoshiaki Nishibayashi'

_publ_section_title
;
 Enantioselective intramolecular propargylic amination using chiral
 copper-pybox complexes as catalysts
;
_journal_name_full Chem.Commun.
_journal_page_first 7874
_journal_paper_doi 10.1039/C4CC01676A
_journal_volume 50
_journal_year 2014
_chemical_absolute_configuration 'CHOOSE rm ad rmad syn or unk'
_chemical_formula_moiety 'C16 H12 Br N'
_chemical_formula_sum 'C16 H12 Br N'
_chemical_formula_weight 298.18
_space_group_IT_number 19
_symmetry_cell_setting orthorhombic
_symmetry_Int_Tables_number 19
_symmetry_space_group_name_Hall 'P 2ac 2ab'
_symmetry_space_group_name_H-M 'P 21 21 21'
_atom_sites_solution_hydrogens geom
_atom_sites_solution_primary direct
_atom_sites_solution_secondary difmap
_cell_angle_alpha 90.0000
_cell_angle_beta 90.0000
_cell_angle_gamma 90.0000
_cell_formula_units_Z 4
_cell_length_a 4.08853(17)
_cell_length_b 11.1945(6)
_cell_length_c 27.8189(12)
_cell_measurement_reflns_used 9648
_cell_measurement_temperature 198
_cell_measurement_theta_max 27.46
_cell_measurement_theta_min 3.45
_cell_volume 1273.24(10)
_computing_cell_refinement 'RAPID AUTO'
_computing_data_collection 'RAPID AUTO (Rigaku, ????)'
_computing_data_reduction 'RAPID AUTO'
_computing_molecular_graphics 'CrystalStructure 4.0'
_computing_publication_material 'CrystalStructure 4.0 (Rigaku, 2010)'
_computing_structure_refinement 'CRYSTALS (Carruthers, et al., 1999)'
_computing_structure_solution SIR97
_diffrn_ambient_temperature 198
_diffrn_detector_area_resol_mean 10.000
_diffrn_measured_fraction_theta_full 0.993
_diffrn_measured_fraction_theta_max 0.993
_diffrn_measurement_device_type 'Rigaku R-AXIS RAPID'
_diffrn_measurement_method \w
_diffrn_radiation_type 'Mo K\a'
_diffrn_radiation_wavelength 0.71075
_diffrn_reflns_av_R_equivalents 0.0594
_diffrn_reflns_limit_h_max 5
_diffrn_reflns_limit_h_min -4
_diffrn_reflns_limit_k_max 14
_diffrn_reflns_limit_k_min -14
_diffrn_reflns_limit_l_max 33
_diffrn_reflns_limit_l_min -36
_diffrn_reflns_number 10532
_diffrn_reflns_theta_full 27.48
_diffrn_reflns_theta_max 27.48
_diffrn_standards_number 0
_exptl_absorpt_coefficient_mu 3.217
_exptl_absorpt_correction_T_max 0.773
_exptl_absorpt_correction_T_min 0.440
_exptl_absorpt_correction_type numerical
_exptl_absorpt_process_details 'NUMABS (Rigaku, 1999)'
_exptl_crystal_colour colorless
_exptl_crystal_density_diffrn 1.555
_exptl_crystal_density_method 'not measured'
_exptl_crystal_description needle
_exptl_crystal_F_000 600.00
_exptl_crystal_size_max 0.420
_exptl_crystal_size_mid 0.110
_exptl_crystal_size_min 0.080
_refine_diff_density_max 0.531
_refine_diff_density_min -0.657
_refine_ls_abs_structure_details 'Flack, H. D. (1983), Acta Cryst. A39, 876-881.  1135 Friedel Pairs'
_refine_ls_abs_structure_Flack 0.010(14)
_refine_ls_extinction_coef 19(12)
_refine_ls_extinction_method 'Larson (1970) Crystallographic Computing eq. 22'
_refine_ls_goodness_of_fit_ref 1.000
_refine_ls_hydrogen_treatment constr
_refine_ls_number_parameters 177
_refine_ls_number_reflns 2126
_refine_ls_R_factor_gt 0.0365
_refine_ls_shift/su_max 0.000
_refine_ls_structure_factor_coef Fsqd
_refine_ls_weighting_details 'w = 1/[1.8470\s(Fo^2^)]/(4Fo^2^)'
_refine_ls_weighting_scheme calc
_refine_ls_wR_factor_ref 0.0705
_reflns_number_gt 2126
_reflns_number_total 2885
_reflns_threshold_expression F^2^>3.0\s(F^2^)
_cod_data_source_file c4cc01676a2.cif
_cod_data_source_block C16H12BrN
_cod_original_cell_volume 1273.25(10)
_cod_database_code 7115269

loop_
_symmetry_equiv_pos_site_id
_symmetry_equiv_pos_as_xyz
1 +X,+Y,+Z
2 1/2+X,1/2-Y,-Z
3 -X,1/2+Y,1/2-Z
4 1/2-X,-Y,1/2+Z

loop_
_atom_site_label
_atom_site_type_symbol
_atom_site_fract_x
_atom_site_fract_y
_atom_site_fract_z
_atom_site_U_iso_or_equiv
_atom_site_adp_type
_atom_site_occupancy
_atom_site_symmetry_multiplicity
_atom_site_calc_flag
_atom_site_refinement_flags
Br(1) Br -0.00946(8) 0.63130(3) 0.148250(10) 0.04885(13) Uani 1.0 4 d .
N(1) N 0.4504(7) 0.5467(3) 0.35326(9) 0.0411(8) Uani 1.0 4 d .
C(1) C 0.5999(8) 0.8400(4) 0.39260(13) 0.0516(13) Uani 1.0 4 d .
C(2) C 0.4920(9) 0.7432(3) 0.39209(10) 0.0380(9) Uani 1.0 4 d .
C(3) C 0.3547(7) 0.6215(3) 0.39411(11) 0.0360(10) Uani 1.0 4 d .
C(4) C 0.4828(8) 0.5514(3) 0.43679(10) 0.0378(9) Uani 1.0 4 d .
C(5) C 0.4811(9) 0.5827(3) 0.48434(11) 0.0456(10) Uani 1.0 4 d .
C(6) C 0.6214(8) 0.5054(4) 0.51746(13) 0.0513(12) Uani 1.0 4 d .
C(7) C 0.7637(8) 0.4000(4) 0.50250(13) 0.0530(14) Uani 1.0 4 d .
C(8) C 0.7668(7) 0.3684(4) 0.45409(12) 0.0459(11) Uani 1.0 4 d .
C(9) C 0.6243(7) 0.4461(4) 0.42121(13) 0.0400(11) Uani 1.0 4 d .
C(10) C 0.6026(8) 0.4339(4) 0.36760(12) 0.0422(11) Uani 1.0 4 d .
C(11) C 0.3408(7) 0.5664(3) 0.30714(12) 0.0359(10) Uani 1.0 4 d .
C(12) C 0.4196(7) 0.4850(3) 0.27007(12) 0.0398(11) Uani 1.0 4 d .
C(13) C 0.3181(7) 0.5047(3) 0.22354(12) 0.0409(11) Uani 1.0 4 d .
C(14) C 0.1370(7) 0.6053(4) 0.21269(12) 0.0395(11) Uani 1.0 4 d .
C(15) C 0.0562(8) 0.6865(4) 0.24772(12) 0.0415(11) Uani 1.0 4 d .
C(16) C 0.1589(8) 0.6679(3) 0.29464(12) 0.0406(11) Uani 1.0 4 d .
H(1) H 0.6873 0.9167 0.3927 0.0620 Uiso 1.0 4 calc R
H(2) H 0.1157 0.6261 0.3959 0.0431 Uiso 1.0 4 calc R
H(3) H 0.3830 0.6534 0.4944 0.0545 Uiso 1.0 4 calc R
H(4) H 0.6209 0.5245 0.5500 0.0616 Uiso 1.0 4 calc R
H(5) H 0.8618 0.3504 0.5251 0.0635 Uiso 1.0 4 calc R
H(6) H 0.8598 0.2968 0.4441 0.0549 Uiso 1.0 4 calc R
H(7) H 0.4647 0.3674 0.3582 0.0506 Uiso 1.0 4 calc R
H(8) H 0.8157 0.4257 0.3526 0.0503 Uiso 1.0 4 calc R
H(9) H 0.5411 0.4174 0.2778 0.0477 Uiso 1.0 4 calc R
H(10) H 0.3724 0.4512 0.1993 0.0491 Uiso 1.0 4 calc R
H(11) H -0.0691 0.7529 0.2398 0.0500 Uiso 1.0 4 calc R
H(12) H 0.1046 0.7225 0.3185 0.0489 Uiso 1.0 4 calc R

loop_
_atom_site_aniso_label
_atom_site_aniso_U_11
_atom_site_aniso_U_22
_atom_site_aniso_U_33
_atom_site_aniso_U_12
_atom_site_aniso_U_13
_atom_site_aniso_U_23
Br(1) 0.0570(3) 0.0468(3) 0.0428(3) 0.0036(3) -0.0050(2) 0.00064(16)
N(1) 0.0530(16) 0.0329(17) 0.0376(16) 0.0103(14) -0.0002(15) -0.0021(13)
C(1) 0.061(3) 0.045(3) 0.049(3) -0.0114(18) -0.0035(16) 0.005(2)
C(2) 0.0417(17) 0.038(2) 0.0346(17) 0.001(3) 0.0086(18) -0.0007(15)
C(3) 0.0325(15) 0.035(3) 0.041(2) -0.0022(15) 0.0043(13) -0.0067(19)
C(4) 0.0342(16) 0.0372(19) 0.0421(19) -0.004(2) 0.0026(17) 0.0027(15)
C(5) 0.0457(18) 0.047(3) 0.0443(19) -0.007(2) 0.0085(18) -0.0012(17)
C(6) 0.053(2) 0.060(3) 0.041(3) -0.005(2) 0.0045(15) 0.003(3)
C(7) 0.047(3) 0.054(3) 0.058(3) 0.001(2) 0.0024(18) 0.012(3)
C(8) 0.0462(19) 0.043(3) 0.049(3) -0.0025(18) 0.0023(15) 0.003(2)
C(9) 0.0385(18) 0.034(3) 0.047(3) -0.0063(14) 0.0009(14) 0.0048(19)
C(10) 0.040(2) 0.036(3) 0.051(3) 0.0003(14) 0.0019(13) 0.0026(18)
C(11) 0.0342(16) 0.031(3) 0.042(3) -0.0058(15) 0.0029(15) -0.0022(18)
C(12) 0.0408(19) 0.030(2) 0.049(3) 0.0064(14) 0.0025(14) -0.0008(17)
C(13) 0.0440(18) 0.033(3) 0.046(3) 0.0006(17) 0.0046(16) -0.0051(19)
C(14) 0.0408(17) 0.038(3) 0.040(2) -0.0044(15) 0.0003(14) 0.0015(18)
C(15) 0.043(2) 0.036(3) 0.045(2) 0.0015(17) -0.0008(14) 0.0019(17)
C(16) 0.0408(17) 0.035(3) 0.046(3) 0.0027(16) 0.0052(15) -0.0061(18)

loop_
_atom_type_symbol
_atom_type_description
_atom_type_scat_dispersion_real
_atom_type_scat_dispersion_imag
_atom_type_scat_source
C C 0.0033 0.0016
;
International Tables for Crystallography
(1992, Vol. C, Tables 4.2.6.8 and 6.1.1.4)
;
H H 0.0000 0.0000
;
International Tables for Crystallography
(1992, Vol. C, Table 6.1.1.4)
;
N N 0.0061 0.0033
;
International Tables for Crystallography
(1992, Vol. C, Tables 4.2.6.8 and 6.1.1.4)
;
Br Br -0.2901 2.4595
;
International Tables for Crystallography
(1992, Vol. C, Tables 4.2.6.8 and 6.1.1.4)
;

loop_
_geom_angle_atom_site_label_1
_geom_angle_atom_site_label_2
_geom_angle_atom_site_label_3
_geom_angle
_geom_angle_publ_flag
C(3) N(1) C(10) 113.3(3) yes
C(3) N(1) C(11) 123.0(3) yes
C(10) N(1) C(11) 122.0(3) yes
C(1) C(2) C(3) 177.1(4) yes
N(1) C(3) C(2) 113.4(3) yes
N(1) C(3) C(4) 102.7(3) yes
C(2) C(3) C(4) 112.1(3) yes
C(3) C(4) C(5) 128.5(3) yes
C(3) C(4) C(9) 109.9(3) yes
C(5) C(4) C(9) 121.6(3) yes
C(4) C(5) C(6) 118.6(4) yes
C(5) C(6) C(7) 120.5(4) yes
C(6) C(7) C(8) 120.8(4) yes
C(7) C(8) C(9) 118.3(4) yes
C(4) C(9) C(8) 120.2(4) yes
C(4) C(9) C(10) 111.4(3) yes
C(8) C(9) C(10) 128.5(4) yes
N(1) C(10) C(9) 102.6(3) yes
N(1) C(11) C(12) 120.2(3) yes
N(1) C(11) C(16) 122.2(3) yes
C(12) C(11) C(16) 117.5(3) yes
C(11) C(12) C(13) 121.0(3) yes
C(12) C(13) C(14) 119.8(3) yes
Br(1) C(14) C(13) 119.8(3) yes
Br(1) C(14) C(15) 119.3(3) yes
C(13) C(14) C(15) 120.9(3) yes
C(14) C(15) C(16) 119.8(4) yes
C(11) C(16) C(15) 121.0(4) yes
C(2) C(1) H(1) 179.267 no
N(1) C(3) H(2) 109.592 no
C(2) C(3) H(2) 109.470 no
C(4) C(3) H(2) 109.393 no
C(4) C(5) H(3) 120.822 no
C(6) C(5) H(3) 120.512 no
C(5) C(6) H(4) 120.121 no
C(7) C(6) H(4) 119.404 no
C(6) C(7) H(5) 119.218 no
C(8) C(7) H(5) 119.923 no
C(7) C(8) H(6) 120.818 no
C(9) C(8) H(6) 120.901 no
N(1) C(10) H(7) 109.996 no
N(1) C(10) H(8) 110.315 no
C(9) C(10) H(7) 111.870 no
C(9) C(10) H(8) 112.452 no
H(7) C(10) H(8) 109.458 no
C(11) C(12) H(9) 118.565 no
C(13) C(12) H(9) 120.470 no
C(12) C(13) H(10) 120.553 no
C(14) C(13) H(10) 119.634 no
C(14) C(15) H(11) 119.583 no
C(16) C(15) H(11) 120.658 no
C(11) C(16) H(12) 118.817 no
C(15) C(16) H(12) 120.148 no

loop_
_geom_bond_atom_site_label_1
_geom_bond_atom_site_label_2
_geom_bond_distance
_geom_bond_publ_flag
Br(1) C(14) 1.912(4) yes
N(1) C(3) 1.465(4) yes
N(1) C(10) 1.463(5) yes
N(1) C(11) 1.377(5) yes
C(1) C(2) 1.170(5) yes
C(2) C(3) 1.474(5) yes
C(3) C(4) 1.517(5) yes
C(4) C(5) 1.369(5) yes
C(4) C(9) 1.382(5) yes
C(5) C(6) 1.388(5) yes
C(6) C(7) 1.380(6) yes
C(7) C(8) 1.392(5) yes
C(8) C(9) 1.390(5) yes
C(9) C(10) 1.500(5) yes
C(11) C(12) 1.413(5) yes
C(11) C(16) 1.402(5) yes
C(12) C(13) 1.377(5) yes
C(13) C(14) 1.382(5) yes
C(14) C(15) 1.373(5) yes
C(15) C(16) 1.387(5) yes
C(1) H(1) 0.930 no
C(3) H(2) 0.980 no
C(5) H(3) 0.930 no
C(6) H(4) 0.930 no
C(7) H(5) 0.930 no
C(8) H(6) 0.930 no
C(10) H(7) 0.970 no
C(10) H(8) 0.970 no
C(12) H(9) 0.930 no
C(13) H(10) 0.930 no
C(15) H(11) 0.930 no
C(16) H(12) 0.930 no

loop_
_geom_contact_atom_site_label_1
_geom_contact_atom_site_label_2
_geom_contact_distance
_geom_contact_publ_flag
_geom_contact_site_symmetry_2
N(1) C(1) 3.514(5) no .
C(1) C(4) 3.490(5) no .
C(2) C(5) 3.133(5) no .
C(2) C(9) 3.465(5) no .
C(2) C(10) 3.557(5) no .
C(2) C(11) 3.144(5) no .
C(2) C(16) 3.149(5) no .
C(3) C(16) 2.927(5) no .
C(4) C(7) 2.744(5) no .
C(5) C(8) 2.798(5) no .
C(6) C(9) 2.759(6) no .
C(10) C(12) 2.872(5) no .
C(11) C(14) 2.791(5) no .
C(12) C(15) 2.771(5) no .
C(13) C(16) 2.770(5) no .
N(1) C(16) 3.590(4) no 1_655
C(11) C(16) 3.550(5) no 1_655
C(12) C(15) 3.499(5) no 1_655
C(13) C(14) 3.545(4) no 1_655
C(14) C(13) 3.545(4) no 1_455
C(15) C(12) 3.499(5) no 1_455
C(16) N(1) 3.590(4) no 1_455
C(16) C(11) 3.550(5) no 1_455
Br(1) H(10) 2.9183 no .
Br(1) H(11) 2.8979 no .
N(1) H(9) 2.5776 no .
N(1) H(12) 2.6082 no .
C(1) H(2) 3.1080 no .
C(1) H(12) 3.1740 no .
C(2) H(3) 3.0523 no .
C(2) H(12) 2.5977 no .
C(3) H(1) 3.5730 no .
C(3) H(3) 2.8161 no .
C(3) H(7) 3.0485 no .
C(3) H(8) 3.1129 no .
C(3) H(12) 2.5967 no .
C(4) H(4) 3.2137 no .
C(4) H(6) 3.2460 no .
C(4) H(7) 3.0045 no .
C(4) H(8) 3.0516 no .
C(5) H(2) 2.9195 no .
C(5) H(5) 3.2361 no .
C(6) H(6) 3.2512 no .
C(7) H(3) 3.2429 no .
C(8) H(4) 3.2446 no .
C(8) H(7) 2.9400 no .
C(8) H(8) 2.9009 no .
C(9) H(2) 2.9802 no .
C(9) H(3) 3.2414 no .
C(9) H(5) 3.2319 no .
C(10) H(2) 3.0349 no .
C(10) H(6) 2.8264 no .
C(10) H(9) 2.5187 no .
C(11) H(2) 2.7183 no .
C(11) H(7) 2.6896 no .
C(11) H(8) 2.8022 no .
C(11) H(10) 3.2693 no .
C(11) H(11) 3.2682 no .
C(12) H(7) 2.7887 no .
C(12) H(8) 2.8880 no .
C(12) H(12) 3.2471 no .
C(13) H(11) 3.2302 no .
C(14) H(9) 3.2294 no .
C(14) H(12) 3.2264 no .
C(15) H(10) 3.2291 no .
C(16) H(2) 2.8604 no .
C(16) H(9) 3.2439 no .
H(2) H(3) 2.9673 no .
H(2) H(7) 3.3945 no .
H(2) H(12) 2.4074 no .
H(3) H(4) 2.3272 no .
H(4) H(5) 2.2905 no .
H(5) H(6) 2.3330 no .
H(6) H(7) 2.9905 no .
H(6) H(8) 2.9298 no .
H(7) H(9) 2.3275 no .
H(8) H(9) 2.3683 no .
H(9) H(10) 2.3213 no .
H(11) H(12) 2.3281 no .
Br(1) H(1) 2.9670 no 3_645
Br(1) H(4) 3.2742 no 4_564
Br(1) H(6) 3.2257 no 3_655
Br(1) H(7) 3.2377 no 3_555
Br(1) H(7) 3.4611 no 3_655
Br(1) H(8) 3.3893 no 3_655
Br(1) H(10) 3.5309 no 1_455
N(1) H(2) 3.0972 no 1_655
N(1) H(8) 2.9278 no 1_455
N(1) H(12) 3.4580 no 1_655
C(1) H(2) 3.1915 no 1_655
C(1) H(3) 3.3495 no 2_566
C(1) H(4) 2.9475 no 2_466
C(1) H(4) 3.0640 no 2_566
C(1) H(10) 2.8445 no 3_655
C(1) H(12) 3.1987 no 1_655
C(2) H(2) 2.8689 no 1_655
C(2) H(4) 3.4148 no 2_466
C(2) H(10) 3.4907 no 3_655
C(2) H(12) 3.2425 no 1_655
C(3) H(2) 3.1119 no 1_655
C(3) H(8) 3.3159 no 1_455
C(4) H(2) 2.9480 no 1_655
C(5) H(3) 3.4317 no 2_566
C(6) H(1) 3.1879 no 2_466
C(6) H(1) 3.5165 no 2_566
C(6) H(3) 3.5842 no 1_655
C(6) H(5) 3.5641 no 1_455
C(7) H(5) 3.3393 no 2_456
C(7) H(6) 3.1290 no 2_456
C(8) H(5) 3.0134 no 2_456
C(8) H(5) 3.5006 no 2_556
C(9) H(2) 2.9313 no 1_655
C(10) H(2) 3.1061 no 1_655
C(10) H(8) 3.2453 no 1_455
C(11) H(8) 2.9483 no 1_455
C(11) H(12) 3.5927 no 1_655
C(12) H(8) 3.4372 no 1_455
C(12) H(11) 2.9799 no 3_545
C(13) H(1) 3.3794 no 3_645
C(13) H(11) 3.1653 no 3_545
C(14) H(10) 3.5903 no 1_455
C(15) H(9) 3.1465 no 3_655
C(16) H(8) 3.4533 no 1_455
H(1) Br(1) 2.9670 no 3_655
H(1) C(6) 3.5165 no 2_466
H(1) C(6) 3.1878 no 2_566
H(1) C(13) 3.3794 no 3_655
H(1) H(3) 3.3344 no 2_566
H(1) H(4) 2.8883 no 2_466
H(1) H(4) 2.4739 no 2_566
H(1) H(10) 2.5973 no 3_655
H(1) H(12) 3.4477 no 1_655
H(2) N(1) 3.0972 no 1_455
H(2) C(1) 3.1915 no 1_455
H(2) C(2) 2.8689 no 1_455
H(2) C(3) 3.1119 no 1_455
H(2) C(4) 2.9480 no 1_455
H(2) C(9) 2.9313 no 1_455
H(2) C(10) 3.1061 no 1_455
H(2) H(8) 2.8259 no 1_455
H(3) C(1) 3.3495 no 2_466
H(3) C(5) 3.4317 no 2_466
H(3) C(6) 3.5842 no 1_455
H(3) H(1) 3.3344 no 2_466
H(3) H(3) 2.9927 no 2_466
H(3) H(3) 2.9927 no 2_566
H(4) Br(1) 3.2742 no 4_565
H(4) C(1) 3.0640 no 2_466
H(4) C(1) 2.9475 no 2_566
H(4) C(2) 3.4148 no 2_566
H(4) H(1) 2.4739 no 2_466
H(4) H(1) 2.8883 no 2_566
H(5) C(6) 3.5641 no 1_655
H(5) C(7) 3.3393 no 2_556
H(5) C(8) 3.5006 no 2_456
H(5) C(8) 3.0134 no 2_556
H(5) H(5) 3.3449 no 2_456
H(5) H(5) 3.3449 no 2_556
H(5) H(6) 2.7682 no 2_456
H(5) H(6) 2.7564 no 2_556
H(6) Br(1) 3.2257 no 3_645
H(6) C(7) 3.1290 no 2_556
H(6) H(5) 2.7564 no 2_456
H(6) H(5) 2.7682 no 2_556
H(6) H(7) 3.5284 no 1_655
H(7) Br(1) 3.2377 no 3_545
H(7) Br(1) 3.4611 no 3_645
H(7) H(6) 3.5284 no 1_455
H(7) H(8) 2.7368 no 1_455
H(7) H(11) 3.4187 no 3_545
H(8) Br(1) 3.3893 no 3_645
H(8) N(1) 2.9278 no 1_655
H(8) C(3) 3.3159 no 1_655
H(8) C(10) 3.2453 no 1_655
H(8) C(11) 2.9483 no 1_655
H(8) C(12) 3.4372 no 1_655
H(8) C(16) 3.4533 no 1_655
H(8) H(2) 2.8259 no 1_655
H(8) H(7) 2.7368 no 1_655
H(8) H(11) 3.3801 no 3_645
H(9) C(15) 3.1465 no 3_645
H(9) H(11) 2.7117 no 3_545
H(9) H(11) 2.8795 no 3_645
H(10) Br(1) 3.5309 no 1_655
H(10) C(1) 2.8445 no 3_645
H(10) C(2) 3.4907 no 3_645
H(10) C(14) 3.5903 no 1_655
H(10) H(1) 2.5973 no 3_645
H(10) H(11) 3.0558 no 3_545
H(10) H(12) 3.2559 no 3_545
H(10) H(12) 3.3718 no 3_645
H(11) C(12) 2.9799 no 3_555
H(11) C(13) 3.1653 no 3_555
H(11) H(7) 3.4187 no 3_555
H(11) H(8) 3.3801 no 3_655
H(11) H(9) 2.7117 no 3_555
H(11) H(9) 2.8795 no 3_655
H(11) H(10) 3.0558 no 3_555
H(12) N(1) 3.4580 no 1_455
H(12) C(1) 3.1987 no 1_455
H(12) C(2) 3.2425 no 1_455
H(12) C(11) 3.5927 no 1_455
H(12) H(1) 3.4477 no 1_455
H(12) H(10) 3.2559 no 3_555
H(12) H(10) 3.3718 no 3_655

loop_
_geom_torsion_atom_site_label_1
_geom_torsion_atom_site_label_2
_geom_torsion_atom_site_label_3
_geom_torsion_atom_site_label_4
_geom_torsion
_geom_torsion_publ_flag
C(3) N(1) C(10) C(9) -4.7(3) no
C(10) N(1) C(3) C(2) 125.5(3) no
C(10) N(1) C(3) C(4) 4.3(3) no
C(3) N(1) C(11) C(12) -174.5(3) no
C(3) N(1) C(11) C(16) 7.6(5) no
C(11) N(1) C(3) C(2) -69.0(4) no
C(11) N(1) C(3) C(4) 169.8(3) no
C(10) N(1) C(11) C(12) -10.3(4) no
C(10) N(1) C(11) C(16) 171.9(3) no
C(11) N(1) C(10) C(9) -170.3(3) no
N(1) C(3) C(4) C(5) 175.4(3) no
N(1) C(3) C(4) C(9) -2.0(3) no
C(2) C(3) C(4) C(5) 53.4(4) no
C(2) C(3) C(4) C(9) -124.1(3) no
C(3) C(4) C(5) C(6) -178.1(3) no
C(3) C(4) C(9) C(8) 178.3(3) no
C(3) C(4) C(9) C(10) -0.8(4) no
C(5) C(4) C(9) C(8) 0.6(5) no
C(5) C(4) C(9) C(10) -178.4(3) no
C(9) C(4) C(5) C(6) -0.9(5) no
C(4) C(5) C(6) C(7) 0.9(5) no
C(5) C(6) C(7) C(8) -0.6(5) no
C(6) C(7) C(8) C(9) 0.3(5) no
C(7) C(8) C(9) C(4) -0.3(5) no
C(7) C(8) C(9) C(10) 178.6(3) no
C(4) C(9) C(10) N(1) 3.2(4) no
C(8) C(9) C(10) N(1) -175.7(3) no
N(1) C(11) C(12) C(13) -178.6(3) no
N(1) C(11) C(16) C(15) 178.9(3) no
C(12) C(11) C(16) C(15) 1.0(5) no
C(16) C(11) C(12) C(13) -0.6(5) no
C(11) C(12) C(13) C(14) 0.1(5) no
C(12) C(13) C(14) Br(1) -179.1(3) no
C(12) C(13) C(14) C(15) 0.0(5) no
Br(1) C(14) C(15) C(16) 179.5(2) no
C(13) C(14) C(15) C(16) 0.4(5) no
C(14) C(15) C(16) C(11) -0.9(5) no
